data_7116306
loop_
_publ_author_name
'Liang, Renxiao'
'Jiang, Huanfeng'
'Zhu, Shifa'

_publ_section_title
;
 An efficient route to highly strained cyclobutenes: indium-catalyzed
 reactions of enynals with alkynes.
;
_journal_issue 25
_journal_name_full 'Chemical communications (Cambridge, England)'
_journal_page_first 5530
_journal_page_last 5533
_journal_paper_doi 10.1039/c4cc08506j
_journal_volume 51
_journal_year 2015
_chemical_formula_sum 'C25 H18 O3'
_chemical_formula_weight 366.39
_chemical_name_systematic
; 
 ? 
;
_space_group_IT_number 14
_symmetry_cell_setting monoclinic
_symmetry_space_group_name_Hall '-P 2ybc'
_symmetry_space_group_name_H-M 'P 1 21/c 1'
_atom_sites_solution_hydrogens geom
_atom_sites_solution_primary direct
_atom_sites_solution_secondary difmap
_audit_creation_method SHELXL-97
_audit_update_record
;
2014-10-25 deposited with the CCDC.
2015-01-05 downloaded from the CCDC.
;
_cell_angle_alpha 90.00
_cell_angle_beta 94.2110(10)
_cell_angle_gamma 90.00
_cell_formula_units_Z 4
_cell_length_a 11.12900(10)
_cell_length_b 10.01500(10)
_cell_length_c 16.4841(2)
_cell_measurement_temperature 293(2)
_cell_volume 1832.31(3)
_computing_structure_refinement 'SHELXL-97 (Sheldrick, 1997)'
_computing_structure_solution 'SHELXS-97 (Sheldrick, 1990)'
_diffrn_ambient_temperature 293(2)
_diffrn_measured_fraction_theta_full 0.994
_diffrn_measured_fraction_theta_max 0.994
_diffrn_radiation_monochromator graphite
_diffrn_radiation_source 'fine-focus sealed tube'
_diffrn_radiation_type CuK\a
_diffrn_radiation_wavelength 1.54178
_diffrn_reflns_av_R_equivalents 0.0269
_diffrn_reflns_av_sigmaI/netI 0.0147
_diffrn_reflns_limit_h_max 13
_diffrn_reflns_limit_h_min -13
_diffrn_reflns_limit_k_max 12
_diffrn_reflns_limit_k_min -12
_diffrn_reflns_limit_l_max 20
_diffrn_reflns_limit_l_min -20
_diffrn_reflns_number 20325
_diffrn_reflns_theta_full 73.61
_diffrn_reflns_theta_max 73.61
_diffrn_reflns_theta_min 3.98
_exptl_absorpt_coefficient_mu 0.692
_exptl_crystal_density_diffrn 1.328
_exptl_crystal_density_method 'not measured'
_exptl_crystal_description block
_exptl_crystal_F_000 768
_refine_diff_density_max 0.246
_refine_diff_density_min -0.221
_refine_diff_density_rms 0.048
_refine_ls_extinction_method none
_refine_ls_goodness_of_fit_ref 1.060
_refine_ls_hydrogen_treatment mixed
_refine_ls_matrix_type full
_refine_ls_number_parameters 254
_refine_ls_number_reflns 3686
_refine_ls_number_restraints 0
_refine_ls_restrained_S_all 1.060
_refine_ls_R_factor_all 0.0400
_refine_ls_R_factor_gt 0.0366
_refine_ls_shift/su_max 0.004
_refine_ls_shift/su_mean 0.000
_refine_ls_structure_factor_coef Fsqd
_refine_ls_weighting_details 'calc w=1/[\s^2^(Fo^2^)+(0.0559P)^2^+0.4120P] where P=(Fo^2^+2Fc^2^)/3'
_refine_ls_weighting_scheme calc
_refine_ls_wR_factor_gt 0.0960
_refine_ls_wR_factor_ref 0.0995
_reflns_number_gt 3346
_reflns_number_total 3686
_reflns_threshold_expression >2sigma(I)
_cod_data_source_file c4cc08506j2.cif
_cod_data_source_block exp_1136
_cod_depositor_comments 'Adding full bibliography for 7116306.cif.'
_cod_original_sg_symbol_H-M 'P 21/c'
_cod_database_code 7116306

loop_
_symmetry_equiv_pos_as_xyz
'x, y, z'
'-x, y+1/2, -z+1/2'
'-x, -y, -z'
'x, -y-1/2, z-1/2'

loop_
_atom_site_label
_atom_site_type_symbol
_atom_site_fract_x
_atom_site_fract_y
_atom_site_fract_z
_atom_site_U_iso_or_equiv
_atom_site_adp_type
_atom_site_occupancy
_atom_site_symmetry_multiplicity
_atom_site_calc_flag
_atom_site_refinement_flags
C10 C 0.00173(9) 0.91671(11) 0.32266(7) 0.0245(2) Uani 1 1 d .
C9 C 0.08864(9) 0.98722(11) 0.19132(6) 0.0244(2) Uani 1 1 d .
C19 C 0.26440(9) 1.08915(11) 0.36293(6) 0.0238(2) Uani 1 1 d .
C5 C 0.13835(9) 0.89675(11) 0.13174(7) 0.0262(2) Uani 1 1 d .
C13 C 0.40672(9) 0.78587(11) 0.32041(6) 0.0247(2) Uani 1 1 d .
C8 C 0.11300(9) 0.92417(10) 0.27559(6) 0.0222(2) Uani 1 1 d .
C11 C 0.23338(9) 0.96387(11) 0.32105(6) 0.0226(2) Uani 1 1 d .
C4 C 0.14304(11) 0.91873(13) 0.04835(7) 0.0345(3) Uani 1 1 d .
H4 H 0.1110 0.9959 0.0240 0.041 Uiso 1 1 calc R
C7 C 0.17623(9) 0.78681(10) 0.25973(7) 0.0231(2) Uani 1 1 d .
H7 H 0.1408 0.7079 0.2838 0.028 Uiso 1 1 calc R
C6 C 0.18610(9) 0.78227(11) 0.16936(7) 0.0255(2) Uani 1 1 d .
C20 C 0.36655(10) 1.09982(12) 0.41785(7) 0.0315(3) Uani 1 1 d .
H20 H 0.4156 1.0257 0.4283 0.038 Uiso 1 1 calc R
C12 C 0.28701(9) 0.84591(10) 0.30704(6) 0.0229(2) Uani 1 1 d .
C14 C 0.51123(10) 0.86150(13) 0.31447(7) 0.0313(3) Uani 1 1 d .
H14 H 0.5053 0.9527 0.3044 0.038 Uiso 1 1 calc R
C24 C 0.19210(11) 1.20152(12) 0.34927(7) 0.0309(3) Uani 1 1 d .
H24 H 0.1233 1.1960 0.3138 0.037 Uiso 1 1 calc R
C1 C 0.24072(11) 0.68627(13) 0.12353(8) 0.0351(3) Uani 1 1 d .
H1 H 0.2737 0.6095 0.1478 0.042 Uiso 1 1 calc R
C18 C 0.41799(11) 0.64910(12) 0.33535(7) 0.0321(3) Uani 1 1 d .
H18 H 0.3493 0.5967 0.3375 0.039 Uiso 1 1 calc R
C22 C 0.32275(12) 1.33074(13) 0.44124(8) 0.0382(3) Uani 1 1 d .
H22 H 0.3426 1.4113 0.4669 0.046 Uiso 1 1 calc R
C15 C 0.62346(11) 0.80162(15) 0.32346(9) 0.0404(3) Uani 1 1 d .
H15 H 0.6925 0.8521 0.3179 0.048 Uiso 1 1 calc R
C3 C 0.19662(13) 0.82249(15) 0.00331(8) 0.0424(3) Uani 1 1 d .
H3 H 0.2005 0.8343 -0.0524 0.051 Uiso 1 1 calc R
C17 C 0.53112(13) 0.59087(13) 0.34696(8) 0.0408(3) Uani 1 1 d .
H17 H 0.5381 0.5003 0.3590 0.049 Uiso 1 1 calc R
C23 C 0.22127(12) 1.32159(13) 0.38779(8) 0.0374(3) Uani 1 1 d .
H23 H 0.1725 1.3961 0.3777 0.045 Uiso 1 1 calc R
C21 C 0.39469(12) 1.21937(13) 0.45639(8) 0.0379(3) Uani 1 1 d .
H21 H 0.4624 1.2252 0.4928 0.045 Uiso 1 1 calc R
C25 C -0.06978(11) 0.86002(14) 0.44927(8) 0.0378(3) Uani 1 1 d .
H25A H -0.1210 0.9371 0.4499 0.057 Uiso 1 1 calc R
H25B H -0.0397 0.8390 0.5038 0.057 Uiso 1 1 calc R
H25C H -0.1150 0.7856 0.4265 0.057 Uiso 1 1 calc R
C16 C 0.63305(12) 0.66692(15) 0.34067(8) 0.0428(3) Uani 1 1 d .
H16 H 0.7087 0.6274 0.3481 0.051 Uiso 1 1 calc R
C2 C 0.24488(13) 0.70793(14) 0.04049(9) 0.0433(3) Uani 1 1 d .
H2 H 0.2808 0.6443 0.0091 0.052 Uiso 1 1 calc R
O1 O 0.04027(8) 1.09404(8) 0.17665(5) 0.0342(2) Uani 1 1 d .
O2 O -0.09927(7) 0.93113(10) 0.29298(6) 0.0380(2) Uani 1 1 d .
O3 O 0.03014(7) 0.88766(9) 0.40052(5) 0.0320(2) Uani 1 1 d .

loop_
_atom_site_aniso_label
_atom_site_aniso_U_11
_atom_site_aniso_U_22
_atom_site_aniso_U_33
_atom_site_aniso_U_23
_atom_site_aniso_U_13
_atom_site_aniso_U_12
C10 0.0219(5) 0.0245(5) 0.0275(5) -0.0027(4) 0.0042(4) -0.0013(4)
C9 0.0178(5) 0.0270(5) 0.0282(5) 0.0006(4) 0.0010(4) -0.0025(4)
C19 0.0228(5) 0.0252(5) 0.0240(5) 0.0001(4) 0.0047(4) -0.0013(4)
C5 0.0222(5) 0.0285(5) 0.0279(6) -0.0018(4) 0.0017(4) -0.0047(4)
C13 0.0224(5) 0.0276(5) 0.0240(5) -0.0002(4) 0.0016(4) 0.0036(4)
C8 0.0175(5) 0.0227(5) 0.0264(5) -0.0008(4) 0.0017(4) 0.0002(4)
C11 0.0181(5) 0.0260(5) 0.0238(5) 0.0021(4) 0.0018(4) -0.0012(4)
C4 0.0360(6) 0.0391(6) 0.0284(6) 0.0004(5) 0.0021(5) -0.0074(5)
C7 0.0199(5) 0.0206(5) 0.0291(5) -0.0007(4) 0.0034(4) -0.0010(4)
C6 0.0203(5) 0.0265(5) 0.0299(5) -0.0045(4) 0.0031(4) -0.0059(4)
C20 0.0285(6) 0.0313(6) 0.0340(6) -0.0025(5) -0.0031(5) 0.0020(4)
C12 0.0203(5) 0.0240(5) 0.0247(5) 0.0019(4) 0.0024(4) -0.0015(4)
C14 0.0249(5) 0.0348(6) 0.0344(6) 0.0028(5) 0.0033(4) 0.0010(5)
C24 0.0309(6) 0.0305(6) 0.0306(6) -0.0027(5) -0.0018(4) 0.0035(4)
C1 0.0349(6) 0.0303(6) 0.0408(7) -0.0083(5) 0.0068(5) -0.0014(5)
C18 0.0330(6) 0.0276(6) 0.0357(6) -0.0014(5) 0.0022(5) 0.0036(5)
C22 0.0482(7) 0.0293(6) 0.0369(6) -0.0088(5) 0.0010(5) -0.0049(5)
C15 0.0224(6) 0.0540(8) 0.0449(7) -0.0026(6) 0.0038(5) 0.0022(5)
C3 0.0502(8) 0.0499(8) 0.0282(6) -0.0075(6) 0.0095(5) -0.0116(6)
C17 0.0472(7) 0.0340(6) 0.0404(7) -0.0038(5) -0.0025(6) 0.0178(6)
C23 0.0462(7) 0.0271(6) 0.0383(6) -0.0033(5) -0.0007(5) 0.0066(5)
C21 0.0352(6) 0.0401(7) 0.0370(6) -0.0071(5) -0.0061(5) -0.0032(5)
C25 0.0355(6) 0.0457(7) 0.0340(6) 0.0015(5) 0.0152(5) -0.0025(5)
C16 0.0302(6) 0.0549(8) 0.0427(7) -0.0080(6) -0.0016(5) 0.0202(6)
C2 0.0474(8) 0.0438(7) 0.0404(7) -0.0176(6) 0.0145(6) -0.0053(6)
O1 0.0340(4) 0.0322(4) 0.0365(4) 0.0052(3) 0.0026(3) 0.0085(3)
O2 0.0189(4) 0.0568(6) 0.0386(5) 0.0028(4) 0.0034(3) -0.0003(4)
O3 0.0258(4) 0.0438(5) 0.0271(4) 0.0024(3) 0.0062(3) -0.0018(3)

loop_
_atom_type_symbol
_atom_type_description
_atom_type_scat_dispersion_real
_atom_type_scat_dispersion_imag
_atom_type_scat_source
C C 0.0181 0.0091 'International Tables Vol C Tables 4.2.6.8 and 6.1.1.4'
H H 0.0000 0.0000 'International Tables Vol C Tables 4.2.6.8 and 6.1.1.4'
O O 0.0492 0.0322 'International Tables Vol C Tables 4.2.6.8 and 6.1.1.4'

loop_
_geom_angle_atom_site_label_1
_geom_angle_atom_site_label_2
_geom_angle_atom_site_label_3
_geom_angle
O2 C10 O3 124.60(10)
O2 C10 C8 124.24(10)
O3 C10 C8 111.12(9)
O1 C9 C5 126.29(10)
O1 C9 C8 126.17(10)
C5 C9 C8 107.51(9)
C24 C19 C20 118.28(10)
C24 C19 C11 120.27(10)
C20 C19 C11 121.46(10)
C6 C5 C4 121.88(11)
C6 C5 C9 111.08(10)
C4 C5 C9 127.01(11)
C18 C13 C14 118.67(10)
C18 C13 C12 119.92(10)
C14 C13 C12 121.33(10)
C10 C8 C9 112.89(8)
C10 C8 C11 118.68(9)
C9 C8 C11 115.15(8)
C10 C8 C7 115.77(8)
C9 C8 C7 105.12(8)
C11 C8 C7 85.58(7)
C12 C11 C19 137.70(10)
C12 C11 C8 94.05(8)
C19 C11 C8 128.25(9)
C3 C4 C5 117.94(12)
C6 C7 C12 113.73(8)
C6 C7 C8 104.89(8)
C12 C7 C8 86.02(7)
C1 C6 C5 119.74(11)
C1 C6 C7 128.80(11)
C5 C6 C7 111.34(9)
C21 C20 C19 120.54(11)
C11 C12 C13 137.92(10)
C11 C12 C7 94.35(8)
C13 C12 C7 127.51(9)
C15 C14 C13 120.46(12)
C23 C24 C19 120.91(11)
C6 C1 C2 118.35(12)
C17 C18 C13 120.36(12)
C23 C22 C21 119.71(11)
C16 C15 C14 120.06(12)
C4 C3 C2 120.54(12)
C16 C17 C18 120.09(12)
C22 C23 C24 120.10(12)
C20 C21 C22 120.46(11)
C17 C16 C15 120.29(11)
C1 C2 C3 121.54(12)
C10 O3 C25 116.09(9)

loop_
_geom_bond_atom_site_label_1
_geom_bond_atom_site_label_2
_geom_bond_distance
C10 O2 1.2012(14)
C10 O3 1.3312(14)
C10 C8 1.5108(14)
C9 O1 1.2140(14)
C9 C5 1.4735(15)
C9 C8 1.5319(14)
C19 C24 1.3921(15)
C19 C20 1.4044(15)
C19 C11 1.4611(14)
C5 C6 1.3904(16)
C5 C4 1.3969(16)
C13 C18 1.3958(16)
C13 C14 1.3975(16)
C13 C12 1.4635(14)
C8 C11 1.5385(13)
C8 C7 1.5758(14)
C11 C12 1.3512(15)
C4 C3 1.3786(19)
C7 C6 1.5025(15)
C7 C12 1.5289(14)
C6 C1 1.3899(16)
C20 C21 1.3806(17)
C14 C15 1.3836(17)
C24 C23 1.3873(17)
C1 C2 1.3901(19)
C18 C17 1.3880(17)
C22 C23 1.3834(18)
C22 C21 1.3849(19)
C15 C16 1.381(2)
C3 C2 1.390(2)
C17 C16 1.377(2)
C25 O3 1.4458(13)
